data_2241184
loop_
_publ_author_name
'Tabuchi, Yohei'
'Gotoh, Kazuma'
'Ishida, Hiroyuki'

_publ_section_title
;
 Crystal structures of three co-crystals of 4,4'-bipyridyl with
 4-alkoxybenzoic acids: 4-ethoxybenzoic acid--4,4'-bipyridyl (2/1),
 4-<i>n</i>-propoxybenzoic acid--4,4'-bipyridyl (2/1) and
 4-<i>n</i>-butoxybenzoic acid--4,4'-bipyridyl (2/1)
;
_journal_issue 11
_journal_name_full 'Acta Crystallographica Section E'
_journal_page_first 1290
_journal_page_last 1295
_journal_paper_doi 10.1107/S2056989015018435
_journal_volume 71
_journal_year 2015
_chemical_formula_iupac '2C11 H14 O3, C10 H8 N2'
_chemical_formula_moiety '2(C11 H14 O3), C10 H8 N2'
_chemical_formula_sum 'C32 H36 N2 O6'
_chemical_formula_weight 544.63
_chemical_name_systematic
;
4-<i>n</i>-Butoxybenzoic acid--4,4'-bipyridyl (2/1)
;
_space_group_crystal_system triclinic
_space_group_IT_number 2
_space_group_name_Hall '-P 1'
_space_group_name_H-M_alt 'P -1'
_symmetry_space_group_name_Hall '-P 1'
_symmetry_space_group_name_H-M 'P -1'
_atom_sites_solution_hydrogens mixed
_atom_sites_solution_primary direct
_atom_sites_solution_secondary difmap
_audit_creation_method SHELXL-2014/7
_cell_angle_alpha 80.498(3)
_cell_angle_beta 86.486(3)
_cell_angle_gamma 80.082(3)
_cell_formula_units_Z 2
_cell_length_a 7.6645(10)
_cell_length_b 8.5087(13)
_cell_length_c 22.606(3)
_cell_measurement_reflns_used 9788
_cell_measurement_temperature 93.0(10)
_cell_measurement_theta_max 30.06
_cell_measurement_theta_min 3.21
_cell_volume 1431.5(3)
_computing_cell_refinement
;
RAPID-AUTO (Rigaku, 2006)
;
_computing_data_collection
;
RAPID-AUTO (Rigaku, 2006)
;
_computing_data_reduction
;
RAPID-AUTO (Rigaku, 2006)
;
_computing_molecular_graphics
;
Ortep-3 for Windows (Farrugia, 2012)
;
_computing_publication_material
;
CrystalStructure (Rigaku, 2010) and PLATON (Spek, 2009)
;
_computing_structure_refinement
;
SHELXL2014/7 (Sheldrick, 2015)
;
_computing_structure_solution
;
SHELXS97 (Sheldrick, 2008)
;
_diffrn_ambient_temperature 93.0(10)
_diffrn_detector_area_resol_mean 10.000
_diffrn_measured_fraction_theta_full 0.995
_diffrn_measured_fraction_theta_max 0.995
_diffrn_measurement_device_type 'Rigaku R-AXIS RAPIDII'
_diffrn_measurement_method \w
_diffrn_radiation_type 'Mo K\a'
_diffrn_radiation_wavelength 0.71075
_diffrn_reflns_av_R_equivalents 0.0749
_diffrn_reflns_limit_h_max 9
_diffrn_reflns_limit_h_min -8
_diffrn_reflns_limit_k_max 10
_diffrn_reflns_limit_k_min -10
_diffrn_reflns_limit_l_max 27
_diffrn_reflns_limit_l_min -27
_diffrn_reflns_number 12433
_diffrn_reflns_theta_full 26.00
_diffrn_reflns_theta_max 26.00
_diffrn_standards_number 0
_exptl_absorpt_coefficient_mu 0.087
_exptl_absorpt_correction_type none
_exptl_crystal_colour colorless
_exptl_crystal_density_diffrn 1.264
_exptl_crystal_density_method 'not measured'
_exptl_crystal_description platelet
_exptl_crystal_F_000 580.00
_exptl_crystal_size_max 0.530
_exptl_crystal_size_mid 0.410
_exptl_crystal_size_min 0.110
_refine_diff_density_max 0.236
_refine_diff_density_min -0.409
_refine_ls_extinction_method none
_refine_ls_goodness_of_fit_ref 1.014
_refine_ls_hydrogen_treatment mixed
_refine_ls_matrix_type full
_refine_ls_number_parameters 371
_refine_ls_number_reflns 5610
_refine_ls_number_restraints 0
_refine_ls_restrained_S_all 1.014
_refine_ls_R_factor_all 0.1062
_refine_ls_R_factor_gt 0.0686
_refine_ls_shift/su_max 0.000
_refine_ls_shift/su_mean 0.000
_refine_ls_structure_factor_coef Fsqd
_refine_ls_weighting_details 'w=1/[\s^2^(Fo^2^)+(0.0965P)^2^] where P=(Fo^2^+2Fc^2^)/3'
_refine_ls_weighting_scheme calc
_refine_ls_wR_factor_gt 0.1670
_refine_ls_wR_factor_ref 0.1933
_reflns_number_gt 3432
_reflns_number_total 5612
_reflns_threshold_expression 'I > 2\s(I)'
_cod_data_source_file lh5794sup1.cif
_cod_data_source_block III
_cod_original_cell_volume 1431.5(4)
_cod_database_code 2241184
_shelx_space_group_comment
;
The symmetry employed for this shelxl refinement is uniquely defined
by the following loop, which should always be used as a source of
symmetry information in preference to the above space-group names.
They are only intended as comments.
;

loop_
_space_group_symop_operation_xyz
'x, y, z'
'-x, -y, -z'

loop_
_atom_site_type_symbol
_atom_site_label
_atom_site_fract_x
_atom_site_fract_y
_atom_site_fract_z
_atom_site_U_iso_or_equiv
_atom_site_adp_type
_atom_site_calc_flag
_atom_site_occupancy
O O1 0.1390(2) -0.1143(2) -0.18237(8) 0.0358(4) Uani d 1
O O2 0.3054(2) -0.3129(2) -0.12317(8) 0.0399(5) Uani d 1
O O3 0.1632(2) -0.6711(2) -0.33646(8) 0.0347(4) Uani d 1
O O4 0.2363(2) 0.7005(2) 0.21058(8) 0.0380(5) Uani d 1
O O5 0.3659(3) 0.8609(3) 0.13954(8) 0.0433(5) Uani d 1
O O6 0.3442(2) 1.2321(2) 0.36266(7) 0.0336(4) Uani d 1
N N1 0.1708(3) 0.0497(3) -0.09736(10) 0.0375(5) Uani d 1
N N2 0.2511(3) 0.5220(3) 0.12499(9) 0.0343(5) Uani d 1
C C1 0.2120(3) -0.3677(3) -0.21459(10) 0.0288(5) Uani d 1
C C2 0.1061(3) -0.3154(3) -0.26457(11) 0.0318(6) Uani d 1
H H2 0.0429 -0.2080 -0.2710 0.038 Uiso calc 1
C C3 0.0926(3) -0.4186(3) -0.30463(11) 0.0325(6) Uani d 1
H H3 0.0206 -0.3821 -0.3385 0.039 Uiso calc 1
C C4 0.1843(3) -0.5760(3) -0.29530(11) 0.0306(5) Uani d 1
C C5 0.2917(3) -0.6282(3) -0.24626(11) 0.0329(6) Uani d 1
H H5 0.3555 -0.7354 -0.2399 0.040 Uiso calc 1
C C6 0.3055(3) -0.5231(3) -0.20661(11) 0.0323(6) Uani d 1
H H6 0.3804 -0.5586 -0.1734 0.039 Uiso calc 1
C C7 0.2243(3) -0.2636(3) -0.16939(11) 0.0323(6) Uani d 1
C C8 0.2479(3) -0.8367(3) -0.32529(12) 0.0338(6) Uani d 1
H H8A 0.2005 -0.8918 -0.2872 0.041 Uiso calc 1
H H8B 0.3771 -0.8427 -0.3219 0.041 Uiso calc 1
C C9 0.2121(3) -0.9175(4) -0.37668(11) 0.0352(6) Uani d 1
H H9A 0.2542 -1.0350 -0.3663 0.042 Uiso calc 1
H H9B 0.0824 -0.9016 -0.3814 0.042 Uiso calc 1
C C10 0.2976(3) -0.8574(4) -0.43586(12) 0.0381(6) Uani d 1
H H10A 0.4271 -0.8701 -0.4313 0.046 Uiso calc 1
H H10B 0.2521 -0.7409 -0.4475 0.046 Uiso calc 1
C C11 0.2622(4) -0.9474(4) -0.48561(13) 0.0474(7) Uani d 1
H H11A 0.3074 -1.0629 -0.4745 0.071 Uiso calc 1
H H11B 0.3221 -0.9055 -0.5230 0.071 Uiso calc 1
H H11C 0.1343 -0.9319 -0.4914 0.071 Uiso calc 1
C C12 0.3175(3) 0.9341(3) 0.23705(11) 0.0300(5) Uani d 1
C C13 0.2420(3) 0.9052(3) 0.29435(11) 0.0300(5) Uani d 1
H H13 0.1816 0.8155 0.3053 0.036 Uiso calc 1
C C14 0.2538(3) 1.0058(3) 0.33557(11) 0.0301(5) Uani d 1
H H14 0.2019 0.9852 0.3747 0.036 Uiso calc 1
C C15 0.3423(3) 1.1382(3) 0.31945(11) 0.0305(5) Uani d 1
C C16 0.4185(3) 1.1671(3) 0.26282(11) 0.0325(6) Uani d 1
H H16 0.4781 1.2572 0.2518 0.039 Uiso calc 1
C C17 0.4079(3) 1.0642(3) 0.22178(11) 0.0320(6) Uani d 1
H H17 0.4629 1.0829 0.1830 0.038 Uiso calc 1
C C18 0.3088(3) 0.8303(3) 0.19068(11) 0.0323(6) Uani d 1
C C19 0.4228(3) 1.3756(3) 0.34655(12) 0.0375(6) Uani d 1
H H19A 0.3595 1.4478 0.3129 0.045 Uiso calc 1
H H19B 0.5485 1.3469 0.3337 0.045 Uiso calc 1
C C20 0.4099(3) 1.4595(4) 0.40073(12) 0.0376(6) Uani d 1
H H20A 0.4719 1.5539 0.3912 0.045 Uiso calc 1
H H20B 0.4720 1.3845 0.4340 0.045 Uiso calc 1
C C21 0.2211(3) 1.5162(4) 0.42172(12) 0.0372(6) Uani d 1
H H21A 0.1552 1.5829 0.3875 0.045 Uiso calc 1
H H21B 0.1624 1.4210 0.4354 0.045 Uiso calc 1
C C22 0.2123(4) 1.6142(4) 0.47241(13) 0.0452(7) Uani d 1
H H22A 0.2700 1.5464 0.5075 0.068 Uiso calc 1
H H22B 0.0881 1.6524 0.4830 0.068 Uiso calc 1
H H22C 0.2731 1.7070 0.4596 0.068 Uiso calc 1
C C23 0.2365(4) -0.0184(4) -0.04412(13) 0.0472(7) Uani d 1
H H23 0.2711 -0.1324 -0.0368 0.057 Uiso calc 1
C C24 0.2571(4) 0.0681(4) 0.00093(12) 0.0421(7) Uani d 1
H H24 0.3000 0.0144 0.0388 0.051 Uiso calc 1
C C25 0.2135(3) 0.2354(3) -0.01037(11) 0.0307(5) Uani d 1
C C26 0.1489(3) 0.3070(3) -0.06606(11) 0.0332(6) Uani d 1
H H26 0.1191 0.4211 -0.0756 0.040 Uiso calc 1
C C27 0.1286(3) 0.2094(3) -0.10754(12) 0.0347(6) Uani d 1
H H27 0.0819 0.2593 -0.1453 0.042 Uiso calc 1
C C28 0.2950(3) 0.5728(4) 0.06786(11) 0.0365(6) Uani d 1
H H28 0.3359 0.6735 0.0581 0.044 Uiso calc 1
C C29 0.2834(3) 0.4853(3) 0.02218(11) 0.0329(6) Uani d 1
H H29 0.3116 0.5271 -0.0182 0.040 Uiso calc 1
C C30 0.2296(3) 0.3348(3) 0.03651(11) 0.0298(5) Uani d 1
C C31 0.1889(3) 0.2808(3) 0.09596(11) 0.0334(6) Uani d 1
H H31 0.1551 0.1775 0.1075 0.040 Uiso calc 1
C C32 0.1978(3) 0.3784(3) 0.13857(11) 0.0332(6) Uani d 1
H H32 0.1648 0.3420 0.1790 0.040 Uiso calc 1
H H1 0.160(4) -0.054(4) -0.1475(15) 0.060(9) Uiso d 1
H H4 0.242(5) 0.642(5) 0.1754(16) 0.065(10) Uiso d 1

loop_
_atom_site_aniso_label
_atom_site_aniso_U_11
_atom_site_aniso_U_22
_atom_site_aniso_U_33
_atom_site_aniso_U_12
_atom_site_aniso_U_13
_atom_site_aniso_U_23
O1 0.0412(10) 0.0304(11) 0.0354(10) -0.0006(8) -0.0033(8) -0.0091(8)
O2 0.0485(11) 0.0369(12) 0.0331(10) 0.0009(9) -0.0080(8) -0.0085(8)
O3 0.0326(9) 0.0333(11) 0.0377(10) 0.0069(8) -0.0063(7) -0.0156(8)
O4 0.0436(10) 0.0351(12) 0.0371(10) -0.0067(8) -0.0014(8) -0.0110(9)
O5 0.0581(12) 0.0399(13) 0.0319(10) -0.0076(10) 0.0004(9) -0.0064(9)
O6 0.0371(9) 0.0322(11) 0.0333(9) -0.0080(8) 0.0011(7) -0.0089(8)
N1 0.0455(12) 0.0327(14) 0.0337(12) -0.0007(10) -0.0019(9) -0.0092(10)
N2 0.0328(10) 0.0357(14) 0.0340(11) 0.0000(9) -0.0018(9) -0.0097(10)
C1 0.0261(11) 0.0307(15) 0.0292(12) -0.0020(10) 0.0019(9) -0.0074(10)
C2 0.0290(11) 0.0315(15) 0.0338(13) 0.0009(10) -0.0018(10) -0.0079(11)
C3 0.0280(11) 0.0358(16) 0.0321(13) 0.0023(11) -0.0042(10) -0.0071(11)
C4 0.0250(11) 0.0340(15) 0.0327(13) 0.0001(10) -0.0016(9) -0.0100(11)
C5 0.0329(12) 0.0283(15) 0.0357(13) 0.0050(10) -0.0041(10) -0.0088(11)
C6 0.0293(11) 0.0369(16) 0.0304(12) -0.0021(11) -0.0018(10) -0.0078(11)
C7 0.0324(12) 0.0317(15) 0.0328(13) -0.0040(11) 0.0008(10) -0.0074(11)
C8 0.0357(12) 0.0288(15) 0.0360(14) 0.0005(11) 0.0002(10) -0.0088(11)
C9 0.0351(12) 0.0359(16) 0.0360(13) -0.0052(11) 0.0022(10) -0.0115(12)
C10 0.0383(13) 0.0402(17) 0.0365(14) -0.0050(12) 0.0019(11) -0.0111(12)
C11 0.0518(16) 0.054(2) 0.0385(15) -0.0066(15) 0.0001(13) -0.0161(14)
C12 0.0268(11) 0.0271(14) 0.0351(13) 0.0014(10) -0.0069(10) -0.0060(11)
C13 0.0261(11) 0.0291(14) 0.0331(13) 0.0000(10) -0.0030(10) -0.0043(11)
C14 0.0280(11) 0.0326(15) 0.0296(12) -0.0038(10) -0.0021(10) -0.0053(11)
C15 0.0265(11) 0.0289(15) 0.0353(13) -0.0004(10) -0.0035(10) -0.0058(11)
C16 0.0312(12) 0.0315(15) 0.0338(13) -0.0040(11) -0.0019(10) -0.0035(11)
C17 0.0290(11) 0.0341(15) 0.0309(13) -0.0009(10) -0.0023(10) -0.0037(11)
C18 0.0333(12) 0.0297(15) 0.0317(13) 0.0019(11) -0.0065(10) -0.0035(11)
C19 0.0354(13) 0.0357(17) 0.0442(15) -0.0095(12) 0.0020(11) -0.0120(12)
C20 0.0351(13) 0.0387(17) 0.0419(15) -0.0062(12) -0.0037(11) -0.0135(12)
C21 0.0377(13) 0.0335(16) 0.0397(14) 0.0009(11) -0.0032(11) -0.0101(12)
C22 0.0491(16) 0.0396(18) 0.0474(16) -0.0021(13) 0.0005(13) -0.0149(14)
C23 0.071(2) 0.0278(16) 0.0404(15) 0.0043(14) -0.0095(14) -0.0083(13)
C24 0.0577(17) 0.0306(16) 0.0344(14) 0.0049(13) -0.0063(12) -0.0055(12)
C25 0.0292(11) 0.0310(15) 0.0314(13) -0.0004(10) 0.0003(10) -0.0086(11)
C26 0.0368(13) 0.0280(15) 0.0337(13) 0.0002(11) -0.0044(10) -0.0061(11)
C27 0.0351(13) 0.0339(16) 0.0340(13) 0.0014(11) -0.0027(10) -0.0087(11)
C28 0.0382(13) 0.0349(16) 0.0377(14) -0.0058(12) -0.0014(11) -0.0093(12)
C29 0.0327(12) 0.0326(15) 0.0327(13) -0.0018(11) 0.0012(10) -0.0071(11)
C30 0.0273(11) 0.0295(14) 0.0314(12) 0.0026(10) -0.0020(9) -0.0086(11)
C31 0.0346(12) 0.0316(15) 0.0326(13) -0.0004(11) -0.0004(10) -0.0064(11)
C32 0.0323(12) 0.0324(15) 0.0312(13) 0.0036(11) 0.0003(10) -0.0042(11)

loop_
_atom_type_symbol
_atom_type_description
_atom_type_scat_dispersion_real
_atom_type_scat_dispersion_imag
_atom_type_scat_source
C C 0.0033 0.0016 'International Tables Vol C Tables 4.2.6.8 and 6.1.1.4'
H H 0.0000 0.0000 'International Tables Vol C Tables 4.2.6.8 and 6.1.1.4'
O O 0.0106 0.0060 'International Tables Vol C Tables 4.2.6.8 and 6.1.1.4'
N N 0.0061 0.0033 'International Tables Vol C Tables 4.2.6.8 and 6.1.1.4'

loop_
_geom_angle_atom_site_label_1
_geom_angle_atom_site_label_2
_geom_angle_atom_site_label_3
_geom_angle
C7 O1 H1 107(2)
C4 O3 C8 117.16(19)
C18 O4 H4 105(2)
C15 O6 C19 117.34(19)
C27 N1 C23 117.5(2)
C28 N2 C32 118.2(2)
C6 C1 C2 118.9(2)
C6 C1 C7 118.8(2)
C2 C1 C7 122.3(2)
C3 C2 C1 120.5(2)
C3 C2 H2 119.7
C1 C2 H2 119.7
C2 C3 C4 120.0(2)
C2 C3 H3 120.0
C4 C3 H3 120.0
O3 C4 C5 123.5(2)
O3 C4 C3 116.6(2)
C5 C4 C3 119.9(2)
C6 C5 C4 119.6(2)
C6 C5 H5 120.2
C4 C5 H5 120.2
C1 C6 C5 121.1(2)
C1 C6 H6 119.5
C5 C6 H6 119.5
O2 C7 O1 122.9(2)
O2 C7 C1 122.4(2)
O1 C7 C1 114.7(2)
O3 C8 C9 108.3(2)
O3 C8 H8A 110.0
C9 C8 H8A 110.0
O3 C8 H8B 110.0
C9 C8 H8B 110.0
H8A C8 H8B 108.4
C10 C9 C8 114.8(2)
C10 C9 H9A 108.6
C8 C9 H9A 108.6
C10 C9 H9B 108.6
C8 C9 H9B 108.6
H9A C9 H9B 107.5
C9 C10 C11 112.5(2)
C9 C10 H10A 109.1
C11 C10 H10A 109.1
C9 C10 H10B 109.1
C11 C10 H10B 109.1
H10A C10 H10B 107.8
C10 C11 H11A 109.5
C10 C11 H11B 109.5
H11A C11 H11B 109.5
C10 C11 H11C 109.5
H11A C11 H11C 109.5
H11B C11 H11C 109.5
C13 C12 C17 119.2(2)
C13 C12 C18 123.0(2)
C17 C12 C18 117.7(2)
C14 C13 C12 120.5(2)
C14 C13 H13 119.7
C12 C13 H13 119.7
C13 C14 C15 119.8(2)
C13 C14 H14 120.1
C15 C14 H14 120.1
O6 C15 C16 124.4(2)
O6 C15 C14 115.6(2)
C16 C15 C14 120.0(2)
C15 C16 C17 119.9(2)
C15 C16 H16 120.1
C17 C16 H16 120.1
C12 C17 C16 120.5(2)
C12 C17 H17 119.7
C16 C17 H17 119.7
O5 C18 O4 123.1(2)
O5 C18 C12 123.0(2)
O4 C18 C12 113.9(2)
O6 C19 C20 108.0(2)
O6 C19 H19A 110.1
C20 C19 H19A 110.1
O6 C19 H19B 110.1
C20 C19 H19B 110.1
H19A C19 H19B 108.4
C19 C20 C21 113.9(2)
C19 C20 H20A 108.8
C21 C20 H20A 108.8
C19 C20 H20B 108.8
C21 C20 H20B 108.8
H20A C20 H20B 107.7
C22 C21 C20 112.6(2)
C22 C21 H21A 109.1
C20 C21 H21A 109.1
C22 C21 H21B 109.1
C20 C21 H21B 109.1
H21A C21 H21B 107.8
C21 C22 H22A 109.5
C21 C22 H22B 109.5
H22A C22 H22B 109.5
C21 C22 H22C 109.5
H22A C22 H22C 109.5
H22B C22 H22C 109.5
N1 C23 C24 123.5(3)
N1 C23 H23 118.3
C24 C23 H23 118.3
C23 C24 C25 118.5(3)
C23 C24 H24 120.7
C25 C24 H24 120.7
C26 C25 C24 118.2(2)
C26 C25 C30 120.8(2)
C24 C25 C30 121.0(2)
C27 C26 C25 118.9(3)
C27 C26 H26 120.6
C25 C26 H26 120.6
N1 C27 C26 123.4(2)
N1 C27 H27 118.3
C26 C27 H27 118.3
N2 C28 C29 122.9(2)
N2 C28 H28 118.5
C29 C28 H28 118.5
C28 C29 C30 118.8(2)
C28 C29 H29 120.6
C30 C29 H29 120.6
C31 C30 C29 118.0(2)
C31 C30 C25 120.5(2)
C29 C30 C25 121.5(2)
C30 C31 C32 119.5(2)
C30 C31 H31 120.3
C32 C31 H31 120.3
N2 C32 C31 122.5(2)
N2 C32 H32 118.7
C31 C32 H32 118.7

loop_
_geom_bond_atom_site_label_1
_geom_bond_atom_site_label_2
_geom_bond_distance
O1 C7 1.319(3)
O1 H1 1.04(3)
O2 C7 1.225(3)
O3 C4 1.363(3)
O3 C8 1.435(3)
O4 C18 1.322(3)
O4 H4 1.00(4)
O5 C18 1.214(3)
O6 C15 1.362(3)
O6 C19 1.438(3)
N1 C27 1.325(4)
N1 C23 1.335(4)
N2 C28 1.334(3)
N2 C32 1.337(3)
C1 C6 1.381(4)
C1 C2 1.398(3)
C1 C7 1.475(3)
C2 C3 1.381(3)
C2 H2 0.9500
C3 C4 1.390(4)
C3 H3 0.9500
C4 C5 1.389(3)
C5 C6 1.387(3)
C5 H5 0.9500
C6 H6 0.9500
C8 C9 1.505(3)
C8 H8A 0.9900
C8 H8B 0.9900
C9 C10 1.504(4)
C9 H9A 0.9900
C9 H9B 0.9900
C10 C11 1.523(3)
C10 H10A 0.9900
C10 H10B 0.9900
C11 H11A 0.9800
C11 H11B 0.9800
C11 H11C 0.9800
C12 C13 1.387(3)
C12 C17 1.390(3)
C12 C18 1.489(3)
C13 C14 1.382(3)
C13 H13 0.9500
C14 C15 1.399(3)
C14 H14 0.9500
C15 C16 1.376(3)
C16 C17 1.392(3)
C16 H16 0.9500
C17 H17 0.9500
C19 C20 1.506(3)
C19 H19A 0.9900
C19 H19B 0.9900
C20 C21 1.518(4)
C20 H20A 0.9900
C20 H20B 0.9900
C21 C22 1.516(4)
C21 H21A 0.9900
C21 H21B 0.9900
C22 H22A 0.9800
C22 H22B 0.9800
C22 H22C 0.9800
C23 C24 1.382(4)
C23 H23 0.9500
C24 C25 1.389(4)
C24 H24 0.9500
C25 C26 1.386(3)
C25 C30 1.483(3)
C26 C27 1.383(3)
C26 H26 0.9500
C27 H27 0.9500
C28 C29 1.384(3)
C28 H28 0.9500
C29 C30 1.394(4)
C29 H29 0.9500
C30 C31 1.382(3)
C31 C32 1.383(3)
C31 H31 0.9500
C32 H32 0.9500

loop_
_geom_hbond_atom_site_label_D
_geom_hbond_atom_site_label_H
_geom_hbond_atom_site_label_A
_geom_hbond_site_symmetry_A
_geom_hbond_distance_DH
_geom_hbond_distance_HA
_geom_hbond_distance_DA
_geom_hbond_angle_DHA
_geom_hbond_publ_flag
O1 H1 N1 . 1.04(3) 1.56(3) 2.600(3) 173(3) yes
O4 H4 N2 . 1.00(4) 1.64(4) 2.636(3) 172(4) yes
C24 H24 O5 1_545 0.95 2.47 3.408(3) 171 yes
C29 H29 O2 1_565 0.95 2.53 3.456(3) 164 yes
C2 H2 Cg2 2_565 0.95 2.98 3.754(3) 139 yes
C8 H8B Cg2 2_655 0.99 2.68 3.518(3) 143 yes
C19 H19B Cg1 2_665 0.99 2.77 3.586(3) 140 yes

loop_
_geom_torsion_atom_site_label_1
_geom_torsion_atom_site_label_2
_geom_torsion_atom_site_label_3
_geom_torsion_atom_site_label_4
_geom_torsion
C6 C1 C2 C3 1.2(3)
C7 C1 C2 C3 -177.4(2)
C1 C2 C3 C4 0.2(4)
C8 O3 C4 C5 4.5(3)
C8 O3 C4 C3 -176.1(2)
C2 C3 C4 O3 179.5(2)
C2 C3 C4 C5 -1.1(4)
O3 C4 C5 C6 180.0(2)
C3 C4 C5 C6 0.5(4)
C2 C1 C6 C5 -1.8(3)
C7 C1 C6 C5 176.9(2)
C4 C5 C6 C1 0.9(4)
C6 C1 C7 O2 -4.7(4)
C2 C1 C7 O2 174.0(2)
C6 C1 C7 O1 176.3(2)
C2 C1 C7 O1 -5.1(3)
C4 O3 C8 C9 -178.40(19)
O3 C8 C9 C10 66.9(3)
C8 C9 C10 C11 178.0(2)
C17 C12 C13 C14 1.0(4)
C18 C12 C13 C14 -179.8(2)
C12 C13 C14 C15 0.1(4)
C19 O6 C15 C16 3.6(4)
C19 O6 C15 C14 -175.7(2)
C13 C14 C15 O6 178.8(2)
C13 C14 C15 C16 -0.5(4)
O6 C15 C16 C17 -179.5(2)
C14 C15 C16 C17 -0.3(4)
C13 C12 C17 C16 -1.8(4)
C18 C12 C17 C16 179.0(2)
C15 C16 C17 C12 1.4(4)
C13 C12 C18 O5 175.6(2)
C17 C12 C18 O5 -5.2(4)
C13 C12 C18 O4 -5.6(3)
C17 C12 C18 O4 173.5(2)
C15 O6 C19 C20 179.9(2)
O6 C19 C20 C21 -62.8(3)
C19 C20 C21 C22 -174.4(2)
C27 N1 C23 C24 2.1(4)
N1 C23 C24 C25 -2.6(5)
C23 C24 C25 C26 1.0(4)
C23 C24 C25 C30 178.9(3)
C24 C25 C26 C27 0.8(4)
C30 C25 C26 C27 -177.1(2)
C23 N1 C27 C26 -0.2(4)
C25 C26 C27 N1 -1.3(4)
C32 N2 C28 C29 1.6(4)
N2 C28 C29 C30 -2.3(4)
C28 C29 C30 C31 0.5(4)
C28 C29 C30 C25 179.6(2)
C26 C25 C30 C31 140.9(3)
C24 C25 C30 C31 -37.0(3)
C26 C25 C30 C29 -38.2(3)
C24 C25 C30 C29 144.0(3)
C29 C30 C31 C32 1.8(4)
C25 C30 C31 C32 -177.3(2)
C28 N2 C32 C31 0.9(4)
C30 C31 C32 N2 -2.6(4)

_cod_database_fobs_code 2241184
